data_4342789
loop_
_publ_author_name
'Broering, Ellen P.'
'Dillon, Stephanie'
'Gale, Eric M.'
'Steiner, Ramsey A.'
'Telser, Joshua'
'Brunold, Thomas C.'
'Harrop, Todd C.'

_publ_section_title
;
 Accessing Ni(III)-Thiolate Versus Ni(II)-Thiyl Bonding in a Family of
 Ni-N2S2 Synthetic Models of NiSOD.
;
_journal_issue 8
_journal_name_full 'Inorganic chemistry'
_journal_page_first 3815
_journal_page_last 3828
_journal_paper_doi 10.1021/ic503124f
_journal_volume 54
_journal_year 2015
_chemical_formula_sum 'C22 H34 N4 Ni O S2'
_chemical_formula_weight 493.36
_chemical_name_systematic
; 
 ? 
;
_space_group_IT_number 14
_symmetry_cell_setting monoclinic
_symmetry_space_group_name_Hall '-P 2yn'
_symmetry_space_group_name_H-M 'P 1 21/n 1'
_atom_sites_solution_hydrogens geom
_atom_sites_solution_primary direct
_atom_sites_solution_secondary difmap
_audit_creation_method SHELXL-97
_cell_angle_alpha 90.00
_cell_angle_beta 92.038(2)
_cell_angle_gamma 90.00
_cell_formula_units_Z 4
_cell_length_a 11.5155(19)
_cell_length_b 10.0686(16)
_cell_length_c 20.095(3)
_cell_measurement_reflns_used 9823
_cell_measurement_temperature 100(2)
_cell_measurement_theta_max 30.36
_cell_measurement_theta_min 2.26
_cell_volume 2328.4(6)
_computing_cell_refinement 'Bruker SAINT'
_computing_data_collection 'Bruker APEX2'
_computing_data_reduction 'Bruker SAINT'
_computing_molecular_graphics 'Bruker SHELXTL'
_computing_publication_material 'Bruker SHELXTL'
_computing_structure_refinement 'SHELXL-97 (Sheldrick, 2008)'
_computing_structure_solution 'SHELXS-97 (Sheldrick, 2008)'
_diffrn_ambient_temperature 100(2)
_diffrn_measured_fraction_theta_full 1.000
_diffrn_measured_fraction_theta_max 1.000
_diffrn_measurement_device_type 'BRUKER SMART APEX-II CCD'
_diffrn_measurement_method 'OMEGA SCAN'
_diffrn_radiation_monochromator graphite
_diffrn_radiation_source 'fine-focus sealed tube'
_diffrn_radiation_type MoK\a
_diffrn_radiation_wavelength 0.71073
_diffrn_reflns_av_R_equivalents 0.0643
_diffrn_reflns_av_sigmaI/netI 0.0493
_diffrn_reflns_limit_h_max 16
_diffrn_reflns_limit_h_min -16
_diffrn_reflns_limit_k_max 14
_diffrn_reflns_limit_k_min -14
_diffrn_reflns_limit_l_max 28
_diffrn_reflns_limit_l_min -28
_diffrn_reflns_number 34465
_diffrn_reflns_theta_full 30.03
_diffrn_reflns_theta_max 30.03
_diffrn_reflns_theta_min 2.01
_exptl_absorpt_coefficient_mu 1.034
_exptl_absorpt_correction_T_max 0.9696
_exptl_absorpt_correction_T_min 0.7467
_exptl_absorpt_correction_type multi-scan
_exptl_absorpt_process_details 'BRUKER SADABS'
_exptl_crystal_colour red
_exptl_crystal_density_diffrn 1.407
_exptl_crystal_density_method 'not measured'
_exptl_crystal_description plate
_exptl_crystal_F_000 1048
_exptl_crystal_size_max 0.30
_exptl_crystal_size_mid 0.20
_exptl_crystal_size_min 0.03
_refine_diff_density_max 0.420
_refine_diff_density_min -0.497
_refine_diff_density_rms 0.077
_refine_ls_extinction_method none
_refine_ls_goodness_of_fit_ref 1.023
_refine_ls_hydrogen_treatment constr
_refine_ls_matrix_type full
_refine_ls_number_parameters 271
_refine_ls_number_reflns 6815
_refine_ls_number_restraints 0
_refine_ls_restrained_S_all 1.023
_refine_ls_R_factor_all 0.0583
_refine_ls_R_factor_gt 0.0378
_refine_ls_shift/su_max 0.001
_refine_ls_shift/su_mean 0.000
_refine_ls_structure_factor_coef Fsqd
_refine_ls_weighting_details 'calc w=1/[\s^2^(Fo^2^)+(0.0446P)^2^+0.5915P] where P=(Fo^2^+2Fc^2^)/3'
_refine_ls_weighting_scheme calc
_refine_ls_wR_factor_gt 0.0873
_refine_ls_wR_factor_ref 0.0968
_reflns_number_gt 5138
_reflns_number_total 6815
_reflns_threshold_expression >2sigma(I)
_cod_data_source_file ic503124f_si_003.cif
_cod_data_source_block j1
_cod_depositor_comments
;
The following automatic conversions were performed:

'_symmetry_cell_setting' value 'Monoclinic' changed to 'monoclinic'
according to
/usr/data/users/saulius/crontab/automatic-downloads/rss-feeds/ACS/lib/dictionaries/cif_core.dic
dictionary named 'cif_core.dic' version 2.4.2 from 2011-04-26.

Automatic conversion script
Id: cif_fix_values 3271 2015-04-21 07:52:19Z andrius 

 Adding full bibliography for 4342789--4342791.cif.
;
_cod_original_cell_volume 2328.4(7)
_cod_original_sg_symbol_H-M P2(1)/n
_cod_database_code 4342789

loop_
_symmetry_equiv_pos_as_xyz
'x, y, z'
'-x+1/2, y+1/2, -z+1/2'
'-x, -y, -z'
'x-1/2, -y-1/2, z-1/2'

loop_
_atom_site_label
_atom_site_type_symbol
_atom_site_fract_x
_atom_site_fract_y
_atom_site_fract_z
_atom_site_U_iso_or_equiv
_atom_site_adp_type
_atom_site_occupancy
_atom_site_symmetry_multiplicity
_atom_site_calc_flag
_atom_site_refinement_flags
Ni1 Ni 1.04943(2) 0.66109(2) 0.201352(11) 0.01693(7) Uani 1 1 d .
S1 S 1.01799(5) 0.45406(5) 0.21622(3) 0.02395(11) Uani 1 1 d .
S2 S 0.99695(4) 0.64159(5) 0.09456(2) 0.01921(10) Uani 1 1 d .
N1 N 1.09114(14) 0.67505(15) 0.29213(8) 0.0178(3) Uani 1 1 d .
N2 N 1.08308(14) 0.85006(15) 0.20115(8) 0.0180(3) Uani 1 1 d .
N3 N 0.85190(15) 0.67655(16) -0.03263(8) 0.0223(3) Uani 1 1 d .
H3A H 0.8140 0.6805 -0.0714 0.027 Uiso 1 1 calc R
H3B H 0.9202 0.6375 -0.0294 0.027 Uiso 1 1 calc R
O1 O 1.13444(13) 0.82644(14) 0.37622(7) 0.0251(3) Uani 1 1 d .
C1 C 1.09191(17) 0.43448(19) 0.29821(10) 0.0221(4) Uani 1 1 d .
H1A H 1.0550 0.3617 0.3229 0.027 Uiso 1 1 calc R
H1B H 1.1743 0.4107 0.2924 0.027 Uiso 1 1 calc R
C2 C 1.08509(17) 0.56243(19) 0.33771(9) 0.0211(4) Uani 1 1 d .
H2A H 1.0113 0.5654 0.3615 0.025 Uiso 1 1 calc R
H2B H 1.1502 0.5667 0.3711 0.025 Uiso 1 1 calc R
C3 C 1.11406(16) 0.79465(19) 0.31674(9) 0.0190(4) Uani 1 1 d .
C4 C 1.11245(16) 0.89781(19) 0.26259(9) 0.0175(4) Uani 1 1 d .
C5 C 1.13867(17) 1.0304(2) 0.27412(10) 0.0222(4) Uani 1 1 d .
H5A H 1.1588 1.0609 0.3178 0.027 Uiso 1 1 calc R
C6 C 1.13490(17) 1.1178(2) 0.22068(10) 0.0233(4) Uani 1 1 d .
H6A H 1.1522 1.2093 0.2272 0.028 Uiso 1 1 calc R
C7 C 1.10543(16) 1.06953(19) 0.15759(10) 0.0222(4) Uani 1 1 d .
H7A H 1.1028 1.1274 0.1202 0.027 Uiso 1 1 calc R
C8 C 1.07986(17) 0.93534(19) 0.14984(10) 0.0206(4) Uani 1 1 d .
H8A H 1.0593 0.9029 0.1066 0.025 Uiso 1 1 calc R
C9 C 0.86345(16) 0.72877(18) 0.08623(9) 0.0180(4) Uani 1 1 d .
C10 C 0.81059(17) 0.78899(19) 0.14046(9) 0.0195(4) Uani 1 1 d .
H10A H 0.8499 0.7881 0.1828 0.023 Uiso 1 1 calc R
C11 C 0.70262(17) 0.84980(18) 0.13404(10) 0.0210(4) Uani 1 1 d .
H11A H 0.6689 0.8899 0.1715 0.025 Uiso 1 1 calc R
C12 C 0.64432(18) 0.85162(19) 0.07238(10) 0.0220(4) Uani 1 1 d .
H12A H 0.5700 0.8922 0.0676 0.026 Uiso 1 1 calc R
C13 C 0.69490(17) 0.79394(19) 0.01780(10) 0.0218(4) Uani 1 1 d .
H13A H 0.6549 0.7965 -0.0244 0.026 Uiso 1 1 calc R
C14 C 0.80377(17) 0.73205(18) 0.02355(9) 0.0186(4) Uani 1 1 d .
N4 N 0.76768(14) 0.79174(16) 0.41563(8) 0.0209(3) Uani 1 1 d .
C15 C 0.7112(2) 0.6880(2) 0.30243(10) 0.0289(5) Uani 1 1 d .
H15A H 0.7398 0.6260 0.2691 0.043 Uiso 1 1 calc R
H15B H 0.6994 0.7756 0.2821 0.043 Uiso 1 1 calc R
H15C H 0.6374 0.6553 0.3189 0.043 Uiso 1 1 calc R
C16 C 0.79940(17) 0.69873(19) 0.35986(10) 0.0220(4) Uani 1 1 d .
H16A H 0.8120 0.6090 0.3789 0.026 Uiso 1 1 calc R
H16B H 0.8741 0.7286 0.3421 0.026 Uiso 1 1 calc R
C17 C 0.63367(19) 0.6189(2) 0.46656(10) 0.0273(4) Uani 1 1 d .
H17A H 0.5543 0.6070 0.4815 0.041 Uiso 1 1 calc R
H17B H 0.6889 0.6037 0.5040 0.041 Uiso 1 1 calc R
H17C H 0.6486 0.5555 0.4309 0.041 Uiso 1 1 calc R
C18 C 0.64796(17) 0.7590(2) 0.44076(10) 0.0228(4) Uani 1 1 d .
H18A H 0.6304 0.8219 0.4769 0.027 Uiso 1 1 calc R
H18B H 0.5898 0.7738 0.4040 0.027 Uiso 1 1 calc R
C19 C 0.86988(19) 0.9853(2) 0.35893(13) 0.0331(5) Uani 1 1 d .
H19A H 0.8582 1.0778 0.3451 0.050 Uiso 1 1 calc R
H19B H 0.8849 0.9306 0.3198 0.050 Uiso 1 1 calc R
H19C H 0.9364 0.9799 0.3906 0.050 Uiso 1 1 calc R
C20 C 0.76165(18) 0.93504(19) 0.39187(11) 0.0264(4) Uani 1 1 d .
H20A H 0.6948 0.9441 0.3598 0.032 Uiso 1 1 calc R
H20B H 0.7465 0.9927 0.4305 0.032 Uiso 1 1 calc R
C21 C 0.8473(2) 0.8573(3) 0.53217(13) 0.0437(6) Uani 1 1 d .
H21A H 0.9116 0.8388 0.5641 0.066 Uiso 1 1 calc R
H21B H 0.7734 0.8352 0.5522 0.066 Uiso 1 1 calc R
H21C H 0.8478 0.9517 0.5202 0.066 Uiso 1 1 calc R
C22 C 0.86154(18) 0.7738(2) 0.46999(10) 0.0279(4) Uani 1 1 d .
H22A H 0.9376 0.7954 0.4512 0.033 Uiso 1 1 calc R
H22B H 0.8636 0.6791 0.4831 0.033 Uiso 1 1 calc R

loop_
_atom_site_aniso_label
_atom_site_aniso_U_11
_atom_site_aniso_U_22
_atom_site_aniso_U_33
_atom_site_aniso_U_23
_atom_site_aniso_U_13
_atom_site_aniso_U_12
Ni1 0.02075(13) 0.01516(12) 0.01485(12) 0.00112(9) 0.00023(9) -0.00108(9)
S1 0.0299(3) 0.0165(2) 0.0251(2) 0.00225(19) -0.0044(2) -0.00292(19)
S2 0.0220(2) 0.0200(2) 0.0156(2) -0.00082(17) 0.00037(17) -0.00055(18)
N1 0.0202(8) 0.0171(8) 0.0161(7) 0.0025(6) 0.0015(6) 0.0004(6)
N2 0.0183(7) 0.0182(8) 0.0175(7) 0.0001(6) 0.0018(6) -0.0010(6)
N3 0.0253(8) 0.0251(9) 0.0165(8) -0.0014(6) -0.0005(6) 0.0000(7)
O1 0.0315(8) 0.0268(8) 0.0168(7) -0.0013(6) -0.0021(6) 0.0014(6)
C1 0.0244(10) 0.0191(9) 0.0228(9) 0.0044(8) -0.0006(8) 0.0002(7)
C2 0.0249(10) 0.0203(9) 0.0182(9) 0.0052(7) 0.0033(7) 0.0026(7)
C3 0.0182(9) 0.0216(9) 0.0171(9) 0.0003(7) 0.0005(7) 0.0021(7)
C4 0.0168(8) 0.0194(9) 0.0165(8) -0.0010(7) 0.0030(7) 0.0013(7)
C5 0.0235(10) 0.0225(10) 0.0207(9) -0.0029(8) 0.0008(7) 0.0013(8)
C6 0.0224(9) 0.0164(9) 0.0310(11) -0.0014(8) 0.0021(8) 0.0001(7)
C7 0.0208(9) 0.0199(10) 0.0259(10) 0.0049(8) 0.0007(8) -0.0005(7)
C8 0.0230(9) 0.0211(10) 0.0177(9) 0.0021(7) 0.0000(7) -0.0020(7)
C9 0.0226(9) 0.0147(9) 0.0166(8) 0.0014(7) 0.0002(7) -0.0030(7)
C10 0.0238(9) 0.0180(9) 0.0168(9) 0.0006(7) -0.0004(7) -0.0040(7)
C11 0.0279(10) 0.0168(9) 0.0184(9) -0.0009(7) 0.0040(8) -0.0018(7)
C12 0.0251(10) 0.0174(9) 0.0235(10) 0.0014(8) -0.0003(8) 0.0007(7)
C13 0.0275(10) 0.0185(9) 0.0191(9) 0.0014(7) -0.0033(8) -0.0012(8)
C14 0.0254(9) 0.0128(9) 0.0177(9) 0.0005(7) 0.0019(7) -0.0037(7)
N4 0.0230(8) 0.0155(7) 0.0244(8) 0.0003(6) 0.0022(7) 0.0020(6)
C15 0.0358(12) 0.0316(12) 0.0197(10) 0.0009(8) 0.0047(9) 0.0059(9)
C16 0.0263(10) 0.0162(9) 0.0240(10) 0.0003(8) 0.0078(8) 0.0032(7)
C17 0.0304(11) 0.0285(11) 0.0233(10) 0.0009(8) 0.0072(8) -0.0007(9)
C18 0.0217(9) 0.0238(10) 0.0231(9) -0.0025(8) 0.0054(8) 0.0019(8)
C19 0.0277(11) 0.0193(10) 0.0527(15) 0.0052(10) 0.0055(10) 0.0020(8)
C20 0.0277(10) 0.0154(9) 0.0362(12) -0.0006(8) 0.0037(9) 0.0038(8)
C21 0.0430(15) 0.0468(16) 0.0402(14) -0.0175(12) -0.0141(11) 0.0103(12)
C22 0.0269(10) 0.0261(11) 0.0302(11) -0.0039(9) -0.0048(9) 0.0040(8)

loop_
_atom_type_symbol
_atom_type_description
_atom_type_scat_dispersion_real
_atom_type_scat_dispersion_imag
_atom_type_scat_source
C C 0.0033 0.0016 'International Tables Vol C Tables 4.2.6.8 and 6.1.1.4'
H H 0.0000 0.0000 'International Tables Vol C Tables 4.2.6.8 and 6.1.1.4'
N N 0.0061 0.0033 'International Tables Vol C Tables 4.2.6.8 and 6.1.1.4'
O O 0.0106 0.0060 'International Tables Vol C Tables 4.2.6.8 and 6.1.1.4'
S S 0.1246 0.1234 'International Tables Vol C Tables 4.2.6.8 and 6.1.1.4'
Ni Ni 0.3393 1.1124 'International Tables Vol C Tables 4.2.6.8 and 6.1.1.4'

loop_
_geom_angle_atom_site_label_1
_geom_angle_atom_site_label_2
_geom_angle_atom_site_label_3
_geom_angle
N1 Ni1 N2 83.36(7)
N1 Ni1 S1 88.62(5)
N2 Ni1 S1 171.97(5)
N1 Ni1 S2 178.74(5)
N2 Ni1 S2 97.60(5)
S1 Ni1 S2 90.41(2)
C1 S1 Ni1 98.88(6)
C9 S2 Ni1 104.66(6)
C3 N1 C2 119.01(16)
C3 N1 Ni1 118.16(13)
C2 N1 Ni1 122.38(12)
C8 N2 C4 118.17(16)
C8 N2 Ni1 128.96(13)
C4 N2 Ni1 112.87(12)
C2 C1 S1 110.31(13)
N1 C2 C1 109.07(15)
O1 C3 N1 128.10(18)
O1 C3 C4 120.76(17)
N1 C3 C4 111.14(16)
N2 C4 C5 122.62(17)
N2 C4 C3 114.20(16)
C5 C4 C3 123.18(17)
C4 C5 C6 118.74(18)
C7 C6 C5 118.95(18)
C6 C7 C8 119.12(18)
N2 C8 C7 122.40(18)
C10 C9 C14 118.08(17)
C10 C9 S2 122.59(14)
C14 C9 S2 119.23(14)
C11 C10 C9 122.00(17)
C12 C11 C10 119.47(18)
C11 C12 C13 119.79(19)
C12 C13 C14 121.36(18)
N3 C14 C13 119.50(17)
N3 C14 C9 121.20(17)
C13 C14 C9 119.29(17)
C16 N4 C22 105.92(15)
C16 N4 C20 111.34(15)
C22 N4 C20 111.20(16)
C16 N4 C18 110.91(15)
C22 N4 C18 111.44(16)
C20 N4 C18 106.14(14)
N4 C16 C15 115.80(16)
C17 C18 N4 115.24(16)
C19 C20 N4 115.08(16)
N4 C22 C21 115.52(18)

loop_
_geom_bond_atom_site_label_1
_geom_bond_atom_site_label_2
_geom_bond_distance
Ni1 N1 1.8750(16)
Ni1 N2 1.9418(16)
Ni1 S1 2.1386(6)
Ni1 S2 2.2173(6)
S1 C1 1.838(2)
S2 C9 1.7730(19)
N1 C3 1.325(2)
N1 C2 1.461(2)
N2 C8 1.341(2)
N2 C4 1.356(2)
N3 C14 1.392(2)
O1 C3 1.252(2)
C1 C2 1.517(3)
C3 C4 1.504(3)
C4 C5 1.387(3)
C5 C6 1.388(3)
C6 C7 1.389(3)
C7 C8 1.390(3)
C9 C10 1.405(3)
C9 C14 1.413(3)
C10 C11 1.388(3)
C11 C12 1.388(3)
C12 C13 1.387(3)
C13 C14 1.401(3)
N4 C16 1.515(2)
N4 C22 1.520(3)
N4 C20 1.520(2)
N4 C18 1.521(2)
C15 C16 1.514(3)
C17 C18 1.514(3)
C19 C20 1.519(3)
C21 C22 1.520(3)

loop_
_geom_hbond_atom_site_label_D
_geom_hbond_atom_site_label_H
_geom_hbond_atom_site_label_A
_geom_hbond_distance_DH
_geom_hbond_distance_HA
_geom_hbond_distance_DA
_geom_hbond_angle_DHA
_geom_hbond_site_symmetry_A
N3 H3A O1 0.88 2.29 3.050(2) 144.9 4_575
C13 H13A O1 0.95 2.35 3.147(2) 140.6 4_575
